data_4068614
loop_
_publ_author_name
'Zhang, Xiaoming'
'Liu, Bin'
'Liu, Ailing'
'Xie, Weilong'
'Chen, Wanzhi'

_publ_section_title
;
 Steric Bulkiness-Dependent Structural Diversity in Nickel(II) Complexes
 of N-Heterocyclic Carbenes: Synthesis and Structural Characterization of
 Tetra-, Penta-, and Hexacoordinate Nickel Complexes
;
_journal_issue 5
_journal_name_full Organometallics
_journal_page_first 1336
_journal_paper_doi 10.1021/om800982r
_journal_volume 28
_journal_year 2009
_chemical_formula_sum 'C20 H23 F12 N9 Ni P2'
_chemical_formula_weight 738.12
_chemical_name_systematic
; 
 ? 
;
_space_group_IT_number 14
_symmetry_cell_setting monoclinic
_symmetry_space_group_name_Hall '-P 2ybc'
_symmetry_space_group_name_H-M 'P 1 21/c 1'
_atom_sites_solution_hydrogens geom
_atom_sites_solution_primary direct
_atom_sites_solution_secondary difmap
_audit_creation_method SHELXL-97
_cell_angle_alpha 90.00
_cell_angle_beta 93.2280(10)
_cell_angle_gamma 90.00
_cell_formula_units_Z 4
_cell_length_a 15.4292(17)
_cell_length_b 10.6029(10)
_cell_length_c 18.0231(18)
_cell_measurement_temperature 298(2)
_cell_volume 2943.8(5)
_computing_structure_refinement 'SHELXL-97 (Sheldrick, 1997)'
_computing_structure_solution 'SHELXS-97 (Sheldrick, 1990)'
_diffrn_ambient_temperature 298(2)
_diffrn_measured_fraction_theta_full 1.000
_diffrn_measured_fraction_theta_max 1.000
_diffrn_radiation_monochromator graphite
_diffrn_radiation_source 'fine-focus sealed tube'
_diffrn_radiation_type MoK\a
_diffrn_radiation_wavelength 0.71073
_diffrn_reflns_av_R_equivalents 0.0579
_diffrn_reflns_av_sigmaI/netI 0.0609
_diffrn_reflns_limit_h_max 18
_diffrn_reflns_limit_h_min -18
_diffrn_reflns_limit_k_max 10
_diffrn_reflns_limit_k_min -12
_diffrn_reflns_limit_l_max 21
_diffrn_reflns_limit_l_min -18
_diffrn_reflns_number 14887
_diffrn_reflns_theta_full 25.01
_diffrn_reflns_theta_max 25.01
_diffrn_reflns_theta_min 2.23
_exptl_absorpt_coefficient_mu 0.874
_exptl_absorpt_correction_type none
_exptl_crystal_density_diffrn 1.665
_exptl_crystal_density_meas ?
_exptl_crystal_density_method 'not measured'
_exptl_crystal_F_000 1488
_exptl_crystal_size_max 0.50
_exptl_crystal_size_mid 0.48
_exptl_crystal_size_min 0.32
_refine_diff_density_max 0.801
_refine_diff_density_min -0.567
_refine_diff_density_rms 0.084
_refine_ls_extinction_method none
_refine_ls_goodness_of_fit_ref 1.037
_refine_ls_hydrogen_treatment constr
_refine_ls_matrix_type full
_refine_ls_number_parameters 474
_refine_ls_number_reflns 5201
_refine_ls_number_restraints 0
_refine_ls_restrained_S_all 1.037
_refine_ls_R_factor_all 0.1182
_refine_ls_R_factor_gt 0.0619
_refine_ls_shift/su_max 0.001
_refine_ls_shift/su_mean 0.000
_refine_ls_structure_factor_coef Fsqd
_refine_ls_weighting_details 'calc w=1/[\s^2^(Fo^2^)+(0.0945P)^2^+6.1221P] where P=(Fo^2^+2Fc^2^)/3'
_refine_ls_weighting_scheme calc
_refine_ls_wR_factor_gt 0.1591
_refine_ls_wR_factor_ref 0.2127
_reflns_number_gt 2988
_reflns_number_total 5201
_reflns_threshold_expression >2sigma(I)
_cod_data_source_file om800982r_si_002.cif
_cod_data_source_block 080604e
_cod_depositor_comments
;
The following automatic conversions were performed:

'_symmetry_cell_setting' value 'Monoclinic' changed to 'monoclinic'
according to /home/saulius/struct/CIF-dictionaries/cif_core.dic
dictionary named 'cif_core.dic' version 2.4.2 from 2011-04-26.

Automatic conversion script
Id: cif_fix_values 1715 2011-07-08 13:25:40Z adriana 

The following automatic conversions were performed:

'_exptl_crystal_density_meas' value 'none' was changed to '?' - the
value is perceived as not measured.

Automatic conversion script
Id: cif_fix_values 3008 2015-01-20 13:52:24Z robertas 
;
_cod_original_sg_symbol_H-M 'P2(1)/c  '
_cod_database_code 4068614

loop_
_symmetry_equiv_pos_as_xyz
'x, y, z'
'-x, y+1/2, -z+1/2'
'-x, -y, -z'
'x, -y-1/2, z-1/2'

loop_
_atom_site_label
_atom_site_type_symbol
_atom_site_fract_x
_atom_site_fract_y
_atom_site_fract_z
_atom_site_U_iso_or_equiv
_atom_site_adp_type
_atom_site_occupancy
_atom_site_symmetry_multiplicity
_atom_site_calc_flag
_atom_site_refinement_flags
_atom_site_disorder_assembly
_atom_site_disorder_group
Ni1 Ni 0.22507(5) 0.52361(7) 0.51057(4) 0.0471(3) Uani 1 1 d . . .
P1 P 0.39719(13) 0.9246(2) 0.64861(13) 0.0732(6) Uani 1 1 d . . .
P2 P 0.85477(15) 0.0934(2) 0.67184(12) 0.0814(7) Uani 1 1 d . . .
F1 F 0.3891(3) 0.7852(4) 0.6150(3) 0.0960(14) Uani 1 1 d . A .
F2 F 0.4062(3) 1.0627(5) 0.6786(4) 0.123(2) Uani 1 1 d . A .
F3 F 0.4974(5) 0.9247(10) 0.6438(8) 0.102(5) Uani 0.70(3) 1 d P A 1
F4 F 0.3884(10) 0.9834(9) 0.5690(5) 0.119(5) Uani 0.70(3) 1 d P A 1
F5 F 0.2952(5) 0.9390(10) 0.6544(9) 0.111(5) Uani 0.70(3) 1 d P A 1
F6 F 0.4054(12) 0.8767(11) 0.7299(5) 0.136(6) Uani 0.70(3) 1 d P A 1
F7 F 0.9373(5) 0.1666(8) 0.6951(5) 0.188(4) Uani 1 1 d . B .
F8 F 0.7676(5) 0.0264(8) 0.6510(4) 0.160(3) Uani 1 1 d . B .
F9 F 0.8294(15) 0.2245(16) 0.6395(17) 0.123(11) Uani 0.43(4) 1 d P B 1
F10 F 0.837(2) 0.117(4) 0.7464(15) 0.140(10) Uani 0.43(4) 1 d P B 1
F11 F 0.893(3) -0.042(4) 0.691(2) 0.150(11) Uani 0.43(4) 1 d P B 1
F12 F 0.8791(19) 0.059(3) 0.5848(12) 0.138(9) Uani 0.43(4) 1 d P B 1
F3' F 0.4756(17) 0.862(2) 0.6966(17) 0.107(12) Uani 0.30(3) 1 d P A 2
F4' F 0.4634(19) 0.943(2) 0.5836(16) 0.108(12) Uani 0.30(3) 1 d P A 2
F5' F 0.3184(18) 0.950(2) 0.5898(17) 0.111(12) Uani 0.30(3) 1 d P A 2
F6' F 0.3350(19) 0.873(2) 0.7035(16) 0.109(11) Uani 0.30(3) 1 d P A 2
F9' F 0.7909(15) 0.198(2) 0.6926(16) 0.167(11) Uani 0.57(4) 1 d P B 2
F10' F 0.8474(12) 0.044(3) 0.7585(9) 0.115(6) Uani 0.57(4) 1 d P B 2
F11' F 0.912(2) -0.016(4) 0.6601(16) 0.162(11) Uani 0.57(4) 1 d P B 2
F12' F 0.8544(13) 0.142(3) 0.5927(10) 0.149(11) Uani 0.57(4) 1 d P B 2
N1 N 0.3697(3) 0.4198(5) 0.4470(3) 0.0522(13) Uani 1 1 d . . .
N2 N 0.2925(3) 0.2672(5) 0.4847(3) 0.0644(15) Uani 1 1 d . . .
N3 N 0.3388(3) 0.6311(5) 0.4532(3) 0.0506(12) Uani 1 1 d . . .
N4 N 0.4693(4) 0.5621(6) 0.4038(3) 0.0658(15) Uani 1 1 d . . .
N5 N 0.0692(3) 0.5785(5) 0.4428(3) 0.0569(13) Uani 1 1 d . . .
N6 N 0.1195(4) 0.4426(6) 0.3705(3) 0.0700(16) Uani 1 1 d . . .
N7 N 0.1487(3) 0.6564(5) 0.5412(3) 0.0491(12) Uani 1 1 d . . .
N8 N 0.0081(3) 0.7396(6) 0.5098(3) 0.0704(17) Uani 1 1 d . . .
N9 N 0.2914(3) 0.5270(5) 0.6032(3) 0.0563(13) Uani 1 1 d . . .
C1 C 0.2950(4) 0.3926(6) 0.4800(4) 0.0541(16) Uani 1 1 d . . .
C2 C 0.3657(5) 0.2164(8) 0.4545(4) 0.075(2) Uani 1 1 d . . .
H2 H 0.3786 0.1310 0.4512 0.091 Uiso 1 1 calc R . .
C3 C 0.4141(5) 0.3105(7) 0.4312(4) 0.0672(19) Uani 1 1 d . . .
H3 H 0.4669 0.3042 0.4089 0.081 Uiso 1 1 calc R . .
C4 C 0.3947(4) 0.5441(6) 0.4332(3) 0.0494(15) Uani 1 1 d . . .
C5 C 0.4881(5) 0.6836(8) 0.3921(4) 0.074(2) Uani 1 1 d . . .
H5 H 0.5400 0.7026 0.3706 0.088 Uiso 1 1 calc R . .
C6 C 0.4357(5) 0.7801(7) 0.4099(4) 0.0691(19) Uani 1 1 d . . .
H6 H 0.4507 0.8634 0.4007 0.083 Uiso 1 1 calc R . .
C7 C 0.3604(4) 0.7509(6) 0.4415(3) 0.0574(16) Uani 1 1 d . . .
H7 H 0.3235 0.8151 0.4552 0.069 Uiso 1 1 calc R . .
C8 C 0.2204(5) 0.1922(8) 0.5116(5) 0.082(2) Uani 1 1 d . . .
H8A H 0.2305 0.1036 0.5017 0.099 Uiso 1 1 calc R . .
H8B H 0.1668 0.2165 0.4846 0.099 Uiso 1 1 calc R . .
C9 C 0.2108(6) 0.2101(9) 0.5927(5) 0.106(3) Uani 1 1 d . . .
H9A H 0.2629 0.1833 0.6197 0.159 Uiso 1 1 calc R . .
H9B H 0.1627 0.1609 0.6080 0.159 Uiso 1 1 calc R . .
H9C H 0.2005 0.2976 0.6027 0.159 Uiso 1 1 calc R . .
C10 C 0.1393(4) 0.5046(6) 0.4341(4) 0.0571(17) Uani 1 1 d . . .
C11 C 0.0380(5) 0.4806(8) 0.3414(4) 0.080(2) Uani 1 1 d . . .
H11 H 0.0103 0.4512 0.2976 0.096 Uiso 1 1 calc R . .
C12 C 0.0074(4) 0.5635(8) 0.3855(4) 0.072(2) Uani 1 1 d . . .
H12 H -0.0458 0.6047 0.3797 0.086 Uiso 1 1 calc R . .
C13 C 0.0729(4) 0.6644(6) 0.5006(4) 0.0552(16) Uani 1 1 d . . .
C14 C 0.0217(5) 0.8223(8) 0.5652(5) 0.082(2) Uani 1 1 d . . .
H14 H -0.0215 0.8810 0.5734 0.098 Uiso 1 1 calc R . .
C15 C 0.0954(5) 0.8250(7) 0.6100(4) 0.076(2) Uani 1 1 d . . .
H15 H 0.1027 0.8837 0.6482 0.091 Uiso 1 1 calc R . .
C16 C 0.1583(4) 0.7389(6) 0.5972(4) 0.0623(18) Uani 1 1 d . . .
H16 H 0.2088 0.7374 0.6280 0.075 Uiso 1 1 calc R . .
C17 C 0.1726(6) 0.3484(9) 0.3335(5) 0.092(3) Uani 1 1 d . . .
H17A H 0.2109 0.3047 0.3694 0.110 Uiso 1 1 calc R . .
H17B H 0.1361 0.2870 0.3069 0.110 Uiso 1 1 calc R . .
C18 C 0.2222(9) 0.4221(14) 0.2823(8) 0.165(5) Uani 1 1 d . . .
H18A H 0.1864 0.4403 0.2383 0.248 Uiso 1 1 calc R . .
H18B H 0.2721 0.3749 0.2693 0.248 Uiso 1 1 calc R . .
H18C H 0.2405 0.4997 0.3058 0.248 Uiso 1 1 calc R . .
C19 C 0.3322(4) 0.5322(7) 0.6567(4) 0.0592(17) Uani 1 1 d . . .
C20 C 0.3835(5) 0.5419(9) 0.7255(4) 0.084(2) Uani 1 1 d . . .
H20A H 0.3644 0.6132 0.7531 0.126 Uiso 1 1 calc R . .
H20B H 0.4435 0.5527 0.7153 0.126 Uiso 1 1 calc R . .
H20C H 0.3770 0.4664 0.7540 0.126 Uiso 1 1 calc R . .

loop_
_atom_site_aniso_label
_atom_site_aniso_U_11
_atom_site_aniso_U_22
_atom_site_aniso_U_33
_atom_site_aniso_U_23
_atom_site_aniso_U_13
_atom_site_aniso_U_12
Ni1 0.0377(4) 0.0483(5) 0.0549(5) -0.0041(4) -0.0027(3) 0.0029(3)
P1 0.0587(12) 0.0657(13) 0.0935(16) -0.0009(11) -0.0110(11) -0.0092(10)
P2 0.0727(14) 0.0976(18) 0.0725(15) 0.0061(12) -0.0075(11) 0.0116(13)
F1 0.095(3) 0.068(3) 0.123(4) -0.008(3) -0.014(3) -0.013(2)
F2 0.106(4) 0.078(3) 0.186(6) -0.039(4) 0.009(4) -0.014(3)
F3 0.059(4) 0.094(7) 0.150(13) -0.027(7) -0.013(6) -0.003(4)
F4 0.139(14) 0.112(7) 0.103(6) 0.035(5) -0.019(7) -0.010(7)
F5 0.063(5) 0.102(7) 0.169(14) -0.021(8) 0.002(6) -0.017(4)
F6 0.176(18) 0.136(8) 0.092(7) 0.008(5) -0.020(8) -0.009(9)
F7 0.148(6) 0.214(9) 0.196(7) 0.083(7) -0.063(5) -0.063(6)
F8 0.130(5) 0.210(8) 0.138(6) 0.014(5) -0.018(4) -0.054(5)
F9 0.139(15) 0.093(11) 0.14(2) 0.038(11) -0.007(15) 0.029(9)
F10 0.18(2) 0.17(3) 0.067(14) -0.005(15) 0.021(12) 0.02(2)
F11 0.20(3) 0.124(15) 0.13(3) 0.046(18) 0.024(19) 0.042(15)
F12 0.167(18) 0.16(2) 0.093(12) -0.003(13) 0.016(11) 0.049(15)
F3' 0.089(17) 0.101(16) 0.12(2) -0.013(14) -0.050(16) 0.000(13)
F4' 0.11(2) 0.087(14) 0.13(2) -0.011(13) 0.027(19) -0.027(13)
F5' 0.10(2) 0.096(16) 0.13(2) -0.003(14) -0.034(18) 0.018(13)
F6' 0.11(2) 0.100(15) 0.12(2) -0.007(13) 0.018(17) -0.007(14)
F9' 0.168(15) 0.172(15) 0.16(2) 0.007(14) -0.013(13) 0.081(12)
F10' 0.117(9) 0.158(17) 0.069(7) 0.033(10) -0.001(6) 0.015(11)
F11' 0.172(17) 0.19(3) 0.13(2) -0.002(15) 0.048(14) 0.091(18)
F12' 0.148(15) 0.20(3) 0.095(12) 0.062(15) 0.007(9) -0.005(16)
N1 0.046(3) 0.050(3) 0.060(3) 0.001(3) 0.003(2) 0.007(2)
N2 0.062(3) 0.050(4) 0.082(4) 0.004(3) 0.008(3) 0.002(3)
N3 0.045(3) 0.050(3) 0.056(3) 0.004(2) 0.000(2) 0.003(2)
N4 0.056(3) 0.069(4) 0.074(4) 0.001(3) 0.016(3) 0.001(3)
N5 0.043(3) 0.058(3) 0.067(3) -0.004(3) -0.007(3) 0.003(3)
N6 0.068(4) 0.075(4) 0.065(4) -0.015(3) -0.013(3) 0.009(3)
N7 0.036(3) 0.051(3) 0.060(3) -0.005(3) 0.001(2) 0.000(2)
N8 0.045(3) 0.075(4) 0.091(4) -0.012(3) 0.003(3) 0.012(3)
N9 0.046(3) 0.062(3) 0.060(3) 0.000(3) -0.003(3) 0.005(3)
C1 0.045(3) 0.052(4) 0.064(4) 0.000(3) -0.005(3) 0.003(3)
C2 0.070(5) 0.060(5) 0.098(6) -0.002(4) 0.009(4) 0.020(4)
C3 0.060(4) 0.061(5) 0.081(5) -0.004(4) 0.009(4) 0.016(4)
C4 0.043(3) 0.057(4) 0.049(3) 0.000(3) 0.000(3) 0.004(3)
C5 0.062(5) 0.085(6) 0.075(5) 0.003(4) 0.015(4) -0.014(4)
C6 0.069(5) 0.061(5) 0.077(5) 0.004(4) 0.001(4) -0.014(4)
C7 0.056(4) 0.053(4) 0.062(4) 0.001(3) -0.007(3) -0.004(3)
C8 0.075(5) 0.071(5) 0.102(6) 0.011(5) 0.007(5) 0.004(4)
C9 0.097(7) 0.091(7) 0.130(8) 0.023(6) 0.011(6) 0.009(5)
C10 0.051(4) 0.060(4) 0.061(4) -0.007(3) -0.002(3) -0.004(3)
C11 0.067(5) 0.097(6) 0.072(5) -0.013(5) -0.023(4) 0.002(4)
C12 0.048(4) 0.086(5) 0.079(5) -0.008(4) -0.013(4) 0.002(4)
C13 0.040(3) 0.058(4) 0.069(4) -0.004(3) 0.005(3) -0.001(3)
C14 0.062(5) 0.079(6) 0.105(6) -0.013(5) 0.009(4) 0.018(4)
C15 0.064(5) 0.069(5) 0.094(6) -0.029(4) 0.008(4) 0.008(4)
C16 0.052(4) 0.058(4) 0.076(5) -0.017(4) 0.000(3) 0.002(3)
C17 0.088(6) 0.097(7) 0.088(6) -0.014(5) -0.006(5) 0.007(5)
C18 0.171(13) 0.179(14) 0.149(11) -0.001(10) 0.033(10) 0.037(11)
C19 0.048(4) 0.073(5) 0.057(4) 0.004(4) 0.003(3) 0.007(3)
C20 0.076(5) 0.113(7) 0.061(5) 0.006(4) -0.015(4) 0.008(5)

loop_
_atom_type_symbol
_atom_type_description
_atom_type_scat_dispersion_real
_atom_type_scat_dispersion_imag
_atom_type_scat_source
C C 0.0033 0.0016 'International Tables Vol C Tables 4.2.6.8 and 6.1.1.4'
H H 0.0000 0.0000 'International Tables Vol C Tables 4.2.6.8 and 6.1.1.4'
N N 0.0061 0.0033 'International Tables Vol C Tables 4.2.6.8 and 6.1.1.4'
F F 0.0171 0.0103 'International Tables Vol C Tables 4.2.6.8 and 6.1.1.4'
Ni Ni 0.3393 1.1124 'International Tables Vol C Tables 4.2.6.8 and 6.1.1.4'
P P 0.1023 0.0942 'International Tables Vol C Tables 4.2.6.8 and 6.1.1.4'

loop_
_geom_angle_atom_site_label_1
_geom_angle_atom_site_label_2
_geom_angle_atom_site_label_3
_geom_angle
C1 Ni1 C10 95.7(3)
C1 Ni1 N9 89.0(2)
C10 Ni1 N9 166.1(3)
C1 Ni1 N7 177.9(2)
C10 Ni1 N7 82.6(2)
N9 Ni1 N7 92.4(2)
C1 Ni1 N3 77.0(2)
C10 Ni1 N3 103.9(2)
N9 Ni1 N3 89.9(2)
N7 Ni1 N3 104.56(19)
F6' P1 F6 44.5(10)
F6' P1 F3 134.7(13)
F6 P1 F3 91.4(7)
F6' P1 F4 135.8(13)
F6 P1 F4 175.6(6)
F3 P1 F4 89.0(7)
F6' P1 F2 99.2(9)
F6 P1 F2 88.8(5)
F3 P1 F2 87.1(4)
F4 P1 F2 86.8(5)
F6' P1 F5' 90.5(15)
F6 P1 F5' 134.8(14)
F3 P1 F5' 133.5(14)
F4 P1 F5' 45.4(11)
F2 P1 F5' 97.1(8)
F6' P1 F5 47.8(11)
F6 P1 F5 89.9(8)
F3 P1 F5 174.4(6)
F4 P1 F5 89.3(7)
F2 P1 F5 87.5(4)
F5' P1 F5 46.0(11)
F6' P1 F3' 89.1(16)
F6 P1 F3' 47.9(11)
F3 P1 F3' 45.8(11)
F4 P1 F3' 133.5(14)
F2 P1 F3' 98.8(8)
F5' P1 F3' 164.0(12)
F5 P1 F3' 136.8(14)
F6' P1 F1 82.8(9)
F6 P1 F1 93.2(5)
F3 P1 F1 92.1(4)
F4 P1 F1 91.2(4)
F2 P1 F1 177.8(4)
F5' P1 F1 82.1(8)
F5 P1 F1 93.3(4)
F3' P1 F1 82.0(8)
F6' P1 F4' 165.5(12)
F6 P1 F4' 134.9(13)
F3 P1 F4' 44.3(10)
F4 P1 F4' 46.3(11)
F2 P1 F4' 95.2(7)
F5' P1 F4' 89.3(16)
F5 P1 F4' 135.0(13)
F3' P1 F4' 87.2(15)
F1 P1 F4' 82.8(7)
F10 P2 F11' 115.3(14)
F10 P2 F12' 147.7(15)
F11' P2 F12' 95.8(12)
F10 P2 F7 81.4(13)
F11' P2 F7 86.5(16)
F12' P2 F7 92.6(8)
F10 P2 F9' 58.5(12)
F11' P2 F9' 172.8(11)
F12' P2 F9' 91.0(10)
F7 P2 F9' 95.8(10)
F10 P2 F8 95.8(13)
F11' P2 F8 97.3(16)
F12' P2 F8 88.3(8)
F7 P2 F8 176.0(5)
F9' P2 F8 80.3(9)
F10 P2 F9 97.9(15)
F11' P2 F9 142.0(12)
F12' P2 F9 49.8(9)
F7 P2 F9 80.6(8)
F9' P2 F9 45.2(8)
F8 P2 F9 97.0(8)
F10 P2 F11 92.6(15)
F11' P2 F11 26.2(10)
F12' P2 F11 119.6(13)
F7 P2 F11 96.0(19)
F9' P2 F11 146.5(12)
F8 P2 F11 86.9(19)
F9 P2 F11 168.3(13)
F10 P2 F10' 29.9(13)
F11' P2 F10' 87.6(10)
F12' P2 F10' 175.7(11)
F7 P2 F10' 90.2(8)
F9' P2 F10' 85.5(10)
F8 P2 F10' 88.7(8)
F9 P2 F10' 127.6(12)
F11 P2 F10' 63.3(12)
F10 P2 F12 177.1(14)
F11' P2 F12 61.8(11)
F12' P2 F12 35.1(9)
F7 P2 F12 98.1(11)
F9' P2 F12 124.4(9)
F8 P2 F12 84.8(11)
F9 P2 F12 84.8(11)
F11 P2 F12 84.6(12)
F10' P2 F12 147.5(11)
C1 N1 C3 110.7(6)
C1 N1 C4 121.8(5)
C3 N1 C4 127.5(5)
C1 N2 C2 109.6(6)
C1 N2 C8 125.8(6)
C2 N2 C8 124.4(7)
C4 N3 C7 116.6(5)
C4 N3 Ni1 107.0(4)
C7 N3 Ni1 136.3(4)
C4 N4 C5 114.0(6)
C10 N5 C12 111.8(6)
C10 N5 C13 118.1(5)
C12 N5 C13 129.8(6)
C10 N6 C11 109.7(6)
C10 N6 C17 127.7(6)
C11 N6 C17 122.6(6)
C16 N7 C13 115.1(5)
C16 N7 Ni1 130.3(4)
C13 N7 Ni1 114.5(4)
C13 N8 C14 114.2(6)
C19 N9 Ni1 177.5(6)
N2 C1 N1 105.6(5)
N2 C1 Ni1 134.9(5)
N1 C1 Ni1 119.4(5)
C3 C2 N2 108.5(6)
C2 C3 N1 105.7(6)
N4 C4 N3 127.5(6)
N4 C4 N1 117.8(6)
N3 C4 N1 114.7(5)
N4 C5 C6 123.5(7)
C5 C6 C7 117.6(7)
N3 C7 C6 120.7(7)
N2 C8 C9 111.9(7)
N6 C10 N5 103.8(6)
N6 C10 Ni1 143.3(5)
N5 C10 Ni1 112.9(5)
C12 C11 N6 108.6(7)
C11 C12 N5 106.2(6)
N8 C13 N7 128.3(6)
N8 C13 N5 120.2(6)
N7 C13 N5 111.4(5)
N8 C14 C15 123.4(7)
C14 C15 C16 117.7(7)
N7 C16 C15 121.1(6)
C18 C17 N6 104.3(9)
N9 C19 C20 178.6(8)

loop_
_geom_bond_atom_site_label_1
_geom_bond_atom_site_label_2
_geom_bond_distance
Ni1 C1 1.862(6)
Ni1 C10 1.868(7)
Ni1 N9 1.909(6)
Ni1 N7 1.936(5)
Ni1 N3 2.377(5)
P1 F6' 1.52(2)
P1 F6 1.548(10)
P1 F3 1.554(8)
P1 F4 1.564(8)
P1 F2 1.565(5)
P1 F5' 1.589(19)
P1 F5 1.590(8)
P1 F3' 1.592(19)
P1 F1 1.599(5)
P1 F4' 1.609(19)
P2 F10 1.41(2)
P2 F11' 1.48(3)
P2 F12' 1.516(13)
P2 F7 1.530(7)
P2 F9' 1.545(15)
P2 F8 1.548(7)
P2 F9 1.549(15)
P2 F11 1.59(3)
P2 F10' 1.658(17)
P2 F12 1.67(2)
N1 C1 1.358(8)
N1 C3 1.384(8)
N1 C4 1.399(8)
N2 C1 1.332(8)
N2 C2 1.389(8)
N2 C8 1.472(9)
N3 C4 1.326(7)
N3 C7 1.333(8)
N4 C4 1.308(7)
N4 C5 1.340(9)
N5 C10 1.352(8)
N5 C12 1.374(8)
N5 C13 1.382(8)
N6 C10 1.342(8)
N6 C11 1.394(9)
N6 C17 1.473(10)
N7 C16 1.338(8)
N7 C13 1.348(7)
N8 C13 1.296(8)
N8 C14 1.335(9)
N9 C19 1.122(8)
C2 C3 1.329(10)
C5 C6 1.354(10)
C6 C7 1.359(9)
C8 C9 1.491(11)
C11 C12 1.293(10)
C14 C15 1.358(10)
C15 C16 1.362(9)
C17 C18 1.458(14)
C19 C20 1.437(9)
